data_2225953
loop_
_publ_author_name
'Saleh Salga, Muhammad'
'Khaledi, Hamid'
'Mohd Ali, Hapipah'
'Puteh, Rustam'

_publ_section_title
;
 Dichlorido{<i>N</i>,<i>N</i>-dimethyl-<i>N</i>'-[1-(2-pyridyl)ethylidene]ethane-1,2-diamine-\k^3^<i>N</i>,<i>N</i>',<i>N</i>''}copper(II)
;
_journal_coeditor_code PV2266
_journal_issue 5
_journal_name_full 'Acta Crystallographica Section E'
_journal_page_first m508
_journal_paper_doi 10.1107/S1600536810011712
_journal_volume 66
_journal_year 2010
_chemical_formula_iupac '[Cu Cl2 (C11 H17 N3)]'
_chemical_formula_moiety 'C11 H17 Cl2 Cu N3'
_chemical_formula_sum 'C11 H17 Cl2 Cu N3'
_chemical_formula_weight 325.72
_chemical_name_systematic
;
Dichlorido{<i>N</i>,<i>N</i>-dimethyl-<i>N</i>'-[1-(2-
pyridyl)ethylidene]ethane-1,2-diamine-
\k^3^<i>N</i>,<i>N</i>',<i>N</i>''}copper(II)
;
_space_group_IT_number 19
_symmetry_cell_setting orthorhombic
_symmetry_space_group_name_Hall 'P 2ac 2ab'
_symmetry_space_group_name_H-M 'P 21 21 21'
_atom_sites_solution_hydrogens geom
_atom_sites_solution_primary direct
_atom_sites_solution_secondary difmap
_audit_creation_method SHELXL-97
_cell_angle_alpha 90.00
_cell_angle_beta 90.00
_cell_angle_gamma 90.00
_cell_formula_units_Z 4
_cell_length_a 9.81448(12)
_cell_length_b 9.90297(13)
_cell_length_c 14.21414(18)
_cell_measurement_reflns_used 7155
_cell_measurement_temperature 100(2)
_cell_measurement_theta_max 30.44
_cell_measurement_theta_min 2.51
_cell_volume 1381.51(3)
_computing_cell_refinement 'SAINT (Bruker, 2007)'
_computing_data_collection 'APEX2 (Bruker, 2007)'
_computing_data_reduction 'SAINT (Bruker, 2007)'
_computing_molecular_graphics 'X-SEED (Barbour, 2001)'
_computing_publication_material 'publCIF (Westrip, 2010)'
_computing_structure_refinement 'SHELXL97 (Sheldrick, 2008)'
_computing_structure_solution 'SHELXS97 (Sheldrick, 2008)'
_diffrn_ambient_temperature 100(2)
_diffrn_measured_fraction_theta_full 1.000
_diffrn_measured_fraction_theta_max 1.000
_diffrn_measurement_device_type 'Bruker APEXII CCD'
_diffrn_measurement_method '\f and \w scans'
_diffrn_radiation_monochromator graphite
_diffrn_radiation_source 'fine-focus sealed tube'
_diffrn_radiation_type MoK\a
_diffrn_radiation_wavelength 0.71073
_diffrn_reflns_av_R_equivalents 0.0256
_diffrn_reflns_av_sigmaI/netI 0.0259
_diffrn_reflns_limit_h_max 11
_diffrn_reflns_limit_h_min -11
_diffrn_reflns_limit_k_max 11
_diffrn_reflns_limit_k_min -11
_diffrn_reflns_limit_l_max 16
_diffrn_reflns_limit_l_min -16
_diffrn_reflns_number 10998
_diffrn_reflns_theta_full 25.00
_diffrn_reflns_theta_max 25.00
_diffrn_reflns_theta_min 2.51
_exptl_absorpt_coefficient_mu 1.949
_exptl_absorpt_correction_T_max 0.8756
_exptl_absorpt_correction_T_min 0.5924
_exptl_absorpt_correction_type multi-scan
_exptl_absorpt_process_details '(<i>SADABS</i>; Sheldrick, 1996)'
_exptl_crystal_colour green
_exptl_crystal_density_diffrn 1.566
_exptl_crystal_density_method 'not measured'
_exptl_crystal_description block
_exptl_crystal_F_000 668
_exptl_crystal_size_max 0.30
_exptl_crystal_size_mid 0.23
_exptl_crystal_size_min 0.07
_refine_diff_density_max 0.207
_refine_diff_density_min -0.197
_refine_ls_abs_structure_details 'Flack (1983), 1022 Friedel pairs'
_refine_ls_abs_structure_Flack 0.010(9)
_refine_ls_extinction_method none
_refine_ls_goodness_of_fit_ref 1.032
_refine_ls_hydrogen_treatment constr
_refine_ls_matrix_type full
_refine_ls_number_parameters 157
_refine_ls_number_reflns 2439
_refine_ls_number_restraints 0
_refine_ls_restrained_S_all 1.032
_refine_ls_R_factor_all 0.0172
_refine_ls_R_factor_gt 0.0165
_refine_ls_shift/su_max 0.001
_refine_ls_shift/su_mean 0.000
_refine_ls_structure_factor_coef Fsqd
_refine_ls_weighting_details 'calc w=1/[\s^2^(Fo^2^)+(0.0245P)^2^] where P=(Fo^2^+2Fc^2^)/3'
_refine_ls_weighting_scheme calc
_refine_ls_wR_factor_gt 0.0424
_refine_ls_wR_factor_ref 0.0427
_reflns_number_gt 2378
_reflns_number_total 2439
_reflns_threshold_expression I>2\s(I)
_cod_data_source_file pv2266.cif
_cod_data_source_block I
_cod_depositor_comments
;
The following automatic conversions were performed:
'_symmetry_cell_setting' value 'Orthorhombic' changed to 'orthorhombic'
according to '/home/saulius/struct/CIF-dictionaries/cif_core.dic'
dictionary named 'cif_core.dic' version 2.4.1 from 2010-06-29.

Automatic conversion script
Id: cif_fix_enum 1527 2010-12-29 10:47:43Z saulius 
;
_cod_original_cell_volume 1381.51(2)
_cod_database_code 2225953
_cod_database_fobs_code 2225953

loop_
_symmetry_equiv_pos_as_xyz
'x, y, z'
'-x+1/2, -y, z+1/2'
'-x, y+1/2, -z+1/2'
'x+1/2, -y+1/2, -z'

loop_
_atom_site_type_symbol
_atom_site_label
_atom_site_fract_x
_atom_site_fract_y
_atom_site_fract_z
_atom_site_U_iso_or_equiv
_atom_site_adp_type
_atom_site_calc_flag
_atom_site_refinement_flags
_atom_site_occupancy
_atom_site_disorder_assembly
_atom_site_disorder_group
Cu Cu 0.80028(2) 0.16329(2) 0.099598(15) 0.01175(7) Uani d . 1 . .
Cl Cl1 0.56577(5) 0.08033(5) 0.13120(3) 0.01619(11) Uani d . 1 . .
Cl Cl2 0.92633(5) 0.14346(5) 0.23208(3) 0.01790(12) Uani d . 1 . .
N N1 0.86920(16) -0.00757(17) 0.03434(12) 0.0139(4) Uani d . 1 . .
N N2 0.76828(16) 0.20963(16) -0.03353(11) 0.0124(4) Uani d . 1 . .
N N3 0.75938(15) 0.36500(16) 0.11931(11) 0.0132(4) Uani d . 1 . .
C C1 0.9300(2) -0.11396(19) 0.07379(15) 0.0169(4) Uani d . 1 . .
H H1 0.9448 -0.1136 0.1398 0.020 Uiso calc R 1 . .
C C2 0.9722(2) -0.2245(2) 0.02225(15) 0.0185(5) Uani d . 1 . .
H H2 1.0174 -0.2976 0.0522 0.022 Uiso calc R 1 . .
C C3 0.9479(2) -0.2274(2) -0.07327(15) 0.0200(5) Uani d . 1 . .
H H3 0.9737 -0.3036 -0.1098 0.024 Uiso calc R 1 . .
C C4 0.8846(2) -0.1161(2) -0.11553(15) 0.0175(4) Uani d . 1 . .
H H4 0.8666 -0.1155 -0.1812 0.021 Uiso calc R 1 . .
C C5 0.84897(19) -0.0075(2) -0.06026(13) 0.0131(4) Uani d . 1 . .
C C6 0.79321(18) 0.12257(18) -0.09696(13) 0.0129(4) Uani d . 1 . .
C C7 0.7771(2) 0.1485(2) -0.20048(13) 0.0200(5) Uani d . 1 . .
H H7A 0.6843 0.1805 -0.2132 0.030 Uiso calc R 1 . .
H H7B 0.7935 0.0648 -0.2354 0.030 Uiso calc R 1 . .
H H7C 0.8428 0.2173 -0.2204 0.030 Uiso calc R 1 . .
C C8 0.71958(19) 0.3470(2) -0.05216(13) 0.0139(4) Uani d . 1 . .
H H8A 0.6464 0.3460 -0.1001 0.017 Uiso calc R 1 . .
H H8B 0.7949 0.4047 -0.0751 0.017 Uiso calc R 1 . .
C C9 0.6657(2) 0.3992(2) 0.04119(14) 0.0158(4) Uani d . 1 . .
H H9A 0.6548 0.4985 0.0377 0.019 Uiso calc R 1 . .
H H9B 0.5751 0.3592 0.0536 0.019 Uiso calc R 1 . .
C C10 0.6923(2) 0.3973(2) 0.20995(13) 0.0195(4) Uani d . 1 . .
H H10A 0.7533 0.3737 0.2620 0.029 Uiso calc R 1 . .
H H10B 0.6076 0.3456 0.2154 0.029 Uiso calc R 1 . .
H H10C 0.6718 0.4941 0.2124 0.029 Uiso calc R 1 . .
C C11 0.8874(2) 0.4429(2) 0.11176(15) 0.0200(5) Uani d . 1 . .
H H11A 0.9314 0.4230 0.0514 0.030 Uiso calc R 1 . .
H H11B 0.9486 0.4176 0.1633 0.030 Uiso calc R 1 . .
H H11C 0.8671 0.5396 0.1155 0.030 Uiso calc R 1 . .

loop_
_atom_site_aniso_label
_atom_site_aniso_U_11
_atom_site_aniso_U_22
_atom_site_aniso_U_33
_atom_site_aniso_U_12
_atom_site_aniso_U_13
_atom_site_aniso_U_23
Cu 0.01269(12) 0.01237(12) 0.01020(12) 0.00077(10) -0.00026(10) 0.00045(10)
Cl1 0.0134(2) 0.0185(3) 0.0166(2) -0.0024(2) -0.00053(18) 0.0027(2)
Cl2 0.0177(2) 0.0229(3) 0.0130(2) 0.0021(2) -0.00368(19) 0.0008(2)
N1 0.0115(8) 0.0159(9) 0.0143(8) -0.0012(7) 0.0026(7) 0.0014(7)
N2 0.0107(9) 0.0133(8) 0.0131(8) 0.0003(6) -0.0012(7) 0.0033(7)
N3 0.0137(8) 0.0146(8) 0.0114(8) 0.0001(6) 0.0009(6) 0.0000(7)
C1 0.0181(10) 0.0146(10) 0.0180(11) -0.0018(8) 0.0028(9) 0.0036(8)
C2 0.0203(11) 0.0136(11) 0.0217(12) 0.0004(8) 0.0034(9) 0.0057(9)
C3 0.0229(11) 0.0144(10) 0.0227(11) -0.0009(9) 0.0024(9) -0.0051(9)
C4 0.0170(10) 0.0184(11) 0.0171(11) -0.0034(8) -0.0009(9) -0.0014(9)
C5 0.0101(10) 0.0148(10) 0.0143(10) -0.0034(8) 0.0011(8) -0.0012(8)
C6 0.0093(9) 0.0160(9) 0.0134(9) -0.0037(7) -0.0012(9) -0.0009(8)
C7 0.0223(11) 0.0237(11) 0.0139(10) 0.0061(10) -0.0012(8) -0.0014(9)
C8 0.0145(10) 0.0136(10) 0.0137(10) 0.0008(9) -0.0019(7) 0.0020(8)
C9 0.0146(10) 0.0144(10) 0.0185(10) 0.0017(8) -0.0009(8) 0.0019(9)
C10 0.0272(11) 0.0176(10) 0.0136(10) 0.0018(10) 0.0029(10) -0.0021(8)
C11 0.0213(11) 0.0183(11) 0.0204(12) -0.0064(8) -0.0018(9) -0.0015(10)

loop_
_atom_type_symbol
_atom_type_description
_atom_type_scat_dispersion_real
_atom_type_scat_dispersion_imag
_atom_type_scat_source
C C 0.0033 0.0016 'International Tables Vol C Tables 4.2.6.8 and 6.1.1.4'
H H 0.0000 0.0000 'International Tables Vol C Tables 4.2.6.8 and 6.1.1.4'
N N 0.0061 0.0033 'International Tables Vol C Tables 4.2.6.8 and 6.1.1.4'
Cl Cl 0.1484 0.1585 'International Tables Vol C Tables 4.2.6.8 and 6.1.1.4'
Cu Cu 0.3201 1.2651 'International Tables Vol C Tables 4.2.6.8 and 6.1.1.4'

loop_
_geom_angle_atom_site_label_1
_geom_angle_atom_site_label_2
_geom_angle_atom_site_label_3
_geom_angle_site_symmetry_1
_geom_angle_site_symmetry_3
_geom_angle
_geom_angle_publ_flag
N2 Cu N1 . . 79.04(7) ?
N2 Cu N3 . . 82.74(6) ?
N1 Cu N3 . . 158.45(6) ?
N2 Cu Cl2 . . 154.98(5) ?
N1 Cu Cl2 . . 97.17(5) ?
N3 Cu Cl2 . . 94.45(4) ?
N2 Cu Cl1 . . 95.91(5) ?
N1 Cu Cl1 . . 96.59(5) ?
N3 Cu Cl1 . . 96.65(4) ?
Cl2 Cu Cl1 . . 109.113(18) ?
C1 N1 C5 . . 118.77(18) ?
C1 N1 Cu . . 127.64(14) ?
C5 N1 Cu . . 113.59(13) ?
C6 N2 C8 . . 124.33(16) ?
C6 N2 Cu . . 119.47(13) ?
C8 N2 Cu . . 116.17(12) ?
C11 N3 C10 . . 109.14(15) ?
C11 N3 C9 . . 110.72(15) ?
C10 N3 C9 . . 109.07(15) ?
C11 N3 Cu . . 109.33(12) ?
C10 N3 Cu . . 114.53(12) ?
C9 N3 Cu . . 103.96(12) ?
N1 C1 C2 . . 122.50(19) ?
N1 C1 H1 . . 118.8 ?
C2 C1 H1 . . 118.8 ?
C3 C2 C1 . . 119.1(2) ?
C3 C2 H2 . . 120.4 ?
C1 C2 H2 . . 120.4 ?
C2 C3 C4 . . 118.9(2) ?
C2 C3 H3 . . 120.6 ?
C4 C3 H3 . . 120.6 ?
C5 C4 C3 . . 118.86(19) ?
C5 C4 H4 . . 120.6 ?
C3 C4 H4 . . 120.6 ?
N1 C5 C4 . . 121.81(19) ?
N1 C5 C6 . . 113.54(17) ?
C4 C5 C6 . . 124.56(17) ?
N2 C6 C5 . . 114.06(16) ?
N2 C6 C7 . . 123.94(18) ?
C5 C6 C7 . . 121.90(16) ?
C6 C7 H7A . . 109.5 ?
C6 C7 H7B . . 109.5 ?
H7A C7 H7B . . 109.5 ?
C6 C7 H7C . . 109.5 ?
H7A C7 H7C . . 109.5 ?
H7B C7 H7C . . 109.5 ?
N2 C8 C9 . . 105.76(15) ?
N2 C8 H8A . . 110.6 ?
C9 C8 H8A . . 110.6 ?
N2 C8 H8B . . 110.6 ?
C9 C8 H8B . . 110.6 ?
H8A C8 H8B . . 108.7 ?
N3 C9 C8 . . 111.17(16) ?
N3 C9 H9A . . 109.4 ?
C8 C9 H9A . . 109.4 ?
N3 C9 H9B . . 109.4 ?
C8 C9 H9B . . 109.4 ?
H9A C9 H9B . . 108.0 ?
N3 C10 H10A . . 109.5 ?
N3 C10 H10B . . 109.5 ?
H10A C10 H10B . . 109.5 ?
N3 C10 H10C . . 109.5 ?
H10A C10 H10C . . 109.5 ?
H10B C10 H10C . . 109.5 ?
N3 C11 H11A . . 109.5 ?
N3 C11 H11B . . 109.5 ?
H11A C11 H11B . . 109.5 ?
N3 C11 H11C . . 109.5 ?
H11A C11 H11C . . 109.5 ?
H11B C11 H11C . . 109.5 ?

loop_
_geom_bond_atom_site_label_1
_geom_bond_atom_site_label_2
_geom_bond_site_symmetry_2
_geom_bond_distance
_geom_bond_publ_flag
Cu N2 . 1.9723(16) ?
Cu N1 . 2.0447(17) ?
Cu N3 . 2.0567(16) ?
Cu Cl2 . 2.2617(5) ?
Cu Cl1 . 2.4848(5) ?
N1 C1 . 1.334(3) ?
N1 C5 . 1.359(2) ?
N2 C6 . 1.271(2) ?
N2 C8 . 1.466(3) ?
N3 C11 . 1.478(2) ?
N3 C10 . 1.482(2) ?
N3 C9 . 1.481(2) ?
C1 C2 . 1.381(3) ?
C1 H1 . 0.9500 ?
C2 C3 . 1.379(3) ?
C2 H2 . 0.9500 ?
C3 C4 . 1.401(3) ?
C3 H3 . 0.9500 ?
C4 C5 . 1.377(3) ?
C4 H4 . 0.9500 ?
C5 C6 . 1.494(3) ?
C6 C7 . 1.502(3) ?
C7 H7A . 0.9800 ?
C7 H7B . 0.9800 ?
C7 H7C . 0.9800 ?
C8 C9 . 1.519(3) ?
C8 H8A . 0.9900 ?
C8 H8B . 0.9900 ?
C9 H9A . 0.9900 ?
C9 H9B . 0.9900 ?
C10 H10A . 0.9800 ?
C10 H10B . 0.9800 ?
C10 H10C . 0.9800 ?
C11 H11A . 0.9800 ?
C11 H11B . 0.9800 ?
C11 H11C . 0.9800 ?
